data_4028813
loop_
_publ_author_name
'Ram N. Ram'
'Vineet Kumar Soni'

_publ_contact_author_address
; 
      Department of Chemistry 
      Indian Institute of Technology
      Hauz Khas, New Delhi 110016
      India
;
_publ_contact_author_email rnram@chemistry.iitd.ac.in
_publ_contact_author_fax +91-11-26582037
_publ_contact_author_name 'R.N. Ram and Vineet Kumar Soni'
_publ_contact_author_phone +91-11-26591508
_publ_section_title
;
 Synthesis of 3-Alkylbenzoxazolones from N-Alkyl-N-arylhydroxylamines by
 Contiguous O-Trichloroacetylation, Trichloroacetoxy ortho-Shift, and
 Cyclization Sequence
;
_journal_name_full 'Journal of Organic Chemistry'
_journal_page_first 11935
_journal_page_last 11947
_journal_paper_doi 10.1021/jo401985h
_journal_volume 78
_journal_year 2013
_chemical_formula_moiety 'C15 H13 N O2'
_chemical_formula_sum 'C15 H13 N O2'
_chemical_formula_weight 239.26
_space_group_IT_number 14
_symmetry_cell_setting monoclinic
_symmetry_space_group_name_Hall '-P 2ybc'
_symmetry_space_group_name_H-M 'P 1 21/c 1'
_atom_sites_solution_hydrogens geom
_atom_sites_solution_primary direct
_atom_sites_solution_secondary difmap
_audit_creation_method 'SHELXTL-NT2000 ver.6.12'
_cell_angle_alpha 90.00
_cell_angle_beta 90.409(6)
_cell_angle_gamma 90.00
_cell_formula_units_Z 4
_cell_length_a 7.872(2)
_cell_length_b 11.776(3)
_cell_length_c 13.692(4)
_cell_measurement_reflns_used 1027
_cell_measurement_temperature 298(2)
_cell_measurement_theta_max 19.63
_cell_measurement_theta_min 2.28
_cell_volume 1269.2(6)
_computing_cell_refinement 'Bruker SMART'
_computing_data_collection 'Bruker SMART'
_computing_data_reduction 'Bruker SAINT'
_computing_molecular_graphics 'Bruker SHELXTL'
_computing_publication_material 'Bruker SHELXTL'
_computing_structure_refinement 'SHELXL-97 (Sheldrick, 1997)'
_computing_structure_solution 'SHELXS-97 (Sheldrick, 1990)'
_diffrn_ambient_temperature 298(2)
_diffrn_measured_fraction_theta_full 0.998
_diffrn_measured_fraction_theta_max 0.998
_diffrn_measurement_device_type 'CCD area detector'
_diffrn_measurement_method 'phi and omega scans'
_diffrn_radiation_monochromator graphite
_diffrn_radiation_source 'fine-focus sealed tube'
_diffrn_radiation_type MoK\a
_diffrn_radiation_wavelength 0.71073
_diffrn_reflns_av_R_equivalents 0.0340
_diffrn_reflns_av_sigmaI/netI 0.0379
_diffrn_reflns_limit_h_max 9
_diffrn_reflns_limit_h_min -8
_diffrn_reflns_limit_k_max 13
_diffrn_reflns_limit_k_min -10
_diffrn_reflns_limit_l_max 16
_diffrn_reflns_limit_l_min -16
_diffrn_reflns_number 7228
_diffrn_reflns_theta_full 24.99
_diffrn_reflns_theta_max 24.99
_diffrn_reflns_theta_min 2.28
_exptl_absorpt_coefficient_mu 0.084
_exptl_absorpt_correction_type none
_exptl_crystal_colour colorless
_exptl_crystal_density_diffrn 1.254
_exptl_crystal_description block
_exptl_crystal_F_000 504.0
_exptl_crystal_size_max 0.341
_exptl_crystal_size_mid 0.213
_exptl_crystal_size_min 0.168
_refine_diff_density_max 0.145
_refine_diff_density_min -0.120
_refine_diff_density_rms 0.032
_refine_ls_extinction_method none
_refine_ls_goodness_of_fit_ref 1.208
_refine_ls_hydrogen_treatment constr
_refine_ls_matrix_type full
_refine_ls_number_parameters 164
_refine_ls_number_reflns 2239
_refine_ls_number_restraints 0
_refine_ls_restrained_S_all 1.208
_refine_ls_R_factor_all 0.1028
_refine_ls_R_factor_gt 0.0760
_refine_ls_shift/su_max 0.036
_refine_ls_shift/su_mean 0.002
_refine_ls_structure_factor_coef Fsqd
_refine_ls_weighting_details 'calc w=1/[\s^2^(Fo^2^)+(0.0494P)^2^+0.4452P] where P=(Fo^2^+2Fc^2^)/3'
_refine_ls_weighting_scheme calc
_refine_ls_wR_factor_gt 0.1492
_refine_ls_wR_factor_ref 0.1607
_reflns_number_gt 1775
_reflns_number_total 2240
_reflns_threshold_expression >2sigma(I)
_cod_data_source_file jo401985h_si_003.cif
_cod_data_source_block sony23m
_cod_original_cell_volume 1269.1(6)
_cod_database_code 4028813

loop_
_symmetry_equiv_pos_as_xyz
'x, y, z'
'-x, y+1/2, -z+1/2'
'-x, -y, -z'
'x, -y-1/2, z-1/2'

loop_
_atom_site_label
_atom_site_type_symbol
_atom_site_fract_x
_atom_site_fract_y
_atom_site_fract_z
_atom_site_U_iso_or_equiv
_atom_site_adp_type
_atom_site_occupancy
_atom_site_symmetry_multiplicity
_atom_site_calc_flag
_atom_site_refinement_flags
O1 O 0.5411(3) 0.78733(17) 0.11089(16) 0.0659(6) Uani 1 1 d .
O2 O 0.4708(3) 0.81398(19) 0.26952(17) 0.0778(7) Uani 1 1 d .
N1 N 0.6199(3) 0.94846(18) 0.18082(16) 0.0469(6) Uani 1 1 d .
C1 C 0.7573(3) 1.0365(3) 0.0292(2) 0.0553(8) Uani 1 1 d .
C2 C 0.7872(4) 1.0067(4) -0.0677(3) 0.0746(10) Uani 1 1 d .
H2 H 0.8431 1.0586 -0.1073 0.090 Uiso 1 1 calc R
C3 C 0.7384(5) 0.9043(4) -0.1079(3) 0.0865(12) Uani 1 1 d .
H3 H 0.7622 0.8894 -0.1731 0.104 Uiso 1 1 calc R
C4 C 0.6547(4) 0.8235(3) -0.0531(3) 0.0759(11) Uani 1 1 d .
H4 H 0.6207 0.7541 -0.0792 0.091 Uiso 1 1 calc R
C5 C 0.6253(4) 0.8521(3) 0.0417(2) 0.0553(8) Uani 1 1 d .
C6 C 0.6756(3) 0.9537(2) 0.08369(19) 0.0468(7) Uani 1 1 d .
C7 C 0.5375(4) 0.8485(3) 0.1965(2) 0.0565(8) Uani 1 1 d .
C8 C 0.6424(3) 1.0305(2) 0.2596(2) 0.0520(7) Uani 1 1 d .
H8A H 0.5642 1.0121 0.3117 0.062 Uiso 1 1 calc R
H8B H 0.6129 1.1054 0.2354 0.062 Uiso 1 1 calc R
C9 C 0.8205(3) 1.0343(2) 0.30126(18) 0.0488(7) Uani 1 1 d .
C10 C 0.9256(4) 0.9414(3) 0.3024(2) 0.0659(9) Uani 1 1 d .
H10 H 0.8884 0.8730 0.2758 0.079 Uiso 1 1 calc R
C11 C 1.0875(4) 0.9488(3) 0.3430(3) 0.0840(11) Uani 1 1 d .
H11 H 1.1592 0.8860 0.3424 0.101 Uiso 1 1 calc R
C12 C 1.1416(5) 1.0491(4) 0.3841(3) 0.0868(12) Uani 1 1 d .
H12 H 1.2489 1.0539 0.4127 0.104 Uiso 1 1 calc R
C13 C 1.0378(5) 1.1409(4) 0.3827(3) 0.0909(12) Uani 1 1 d .
H13 H 1.0747 1.2091 0.4098 0.109 Uiso 1 1 calc R
C14 C 0.8791(4) 1.1342(3) 0.3417(3) 0.0790(11) Uani 1 1 d .
H14 H 0.8097 1.1981 0.3411 0.095 Uiso 1 1 calc R
C15 C 0.8102(4) 1.1508(3) 0.0675(2) 0.0731(10) Uani 1 1 d .
H15A H 0.7115 1.1920 0.0882 0.110 Uiso 1 1 calc R
H15B H 0.8663 1.1925 0.0168 0.110 Uiso 1 1 calc R
H15C H 0.8864 1.1411 0.1218 0.110 Uiso 1 1 calc R

loop_
_atom_site_aniso_label
_atom_site_aniso_U_11
_atom_site_aniso_U_22
_atom_site_aniso_U_33
_atom_site_aniso_U_23
_atom_site_aniso_U_13
_atom_site_aniso_U_12
O1 0.0705(14) 0.0435(12) 0.0834(16) -0.0041(11) -0.0236(11) -0.0061(10)
O2 0.0830(17) 0.0715(16) 0.0789(16) 0.0288(13) -0.0039(12) -0.0182(13)
N1 0.0492(13) 0.0405(13) 0.0510(13) 0.0016(10) -0.0072(10) -0.0038(11)
C1 0.0468(16) 0.062(2) 0.0576(18) 0.0091(15) -0.0061(13) 0.0087(15)
C2 0.055(2) 0.103(3) 0.065(2) 0.016(2) 0.0022(16) 0.014(2)
C3 0.073(2) 0.132(4) 0.055(2) -0.011(2) -0.0091(18) 0.038(3)
C4 0.069(2) 0.084(3) 0.074(2) -0.027(2) -0.0269(18) 0.023(2)
C5 0.0513(18) 0.0512(18) 0.0631(19) -0.0061(15) -0.0193(14) 0.0073(15)
C6 0.0415(15) 0.0489(17) 0.0498(16) 0.0042(13) -0.0090(12) 0.0084(13)
C7 0.0542(18) 0.0462(18) 0.069(2) 0.0118(16) -0.0164(15) -0.0035(15)
C8 0.0519(17) 0.0486(17) 0.0555(17) -0.0067(13) -0.0031(13) 0.0043(14)
C9 0.0499(16) 0.0562(18) 0.0404(14) -0.0025(13) 0.0002(12) 0.0027(14)
C10 0.066(2) 0.054(2) 0.078(2) 0.0035(16) -0.0121(16) 0.0041(17)
C11 0.065(2) 0.090(3) 0.097(3) 0.014(2) -0.016(2) 0.018(2)
C12 0.057(2) 0.127(4) 0.076(2) -0.005(2) -0.0161(17) 0.000(2)
C13 0.067(2) 0.108(3) 0.098(3) -0.046(2) -0.009(2) -0.005(2)
C14 0.059(2) 0.080(2) 0.097(3) -0.037(2) -0.0115(18) 0.0079(18)
C15 0.064(2) 0.064(2) 0.091(2) 0.0199(19) -0.0029(17) -0.0135(17)

loop_
_atom_type_symbol
_atom_type_description
_atom_type_scat_dispersion_real
_atom_type_scat_dispersion_imag
_atom_type_scat_source
C C 0.0033 0.0016 'International Tables Vol C Tables 4.2.6.8 and 6.1.1.4'
H H 0.0000 0.0000 'International Tables Vol C Tables 4.2.6.8 and 6.1.1.4'
N N 0.0061 0.0033 'International Tables Vol C Tables 4.2.6.8 and 6.1.1.4'
O O 0.0106 0.0060 'International Tables Vol C Tables 4.2.6.8 and 6.1.1.4'

loop_
_geom_angle_atom_site_label_1
_geom_angle_atom_site_label_2
_geom_angle_atom_site_label_3
_geom_angle
C7 O1 C5 107.8(2)
C7 N1 C6 109.8(2)
C7 N1 C8 120.8(2)
C6 N1 C8 129.4(2)
C6 C1 C2 114.6(3)
C6 C1 C15 124.8(3)
C2 C1 C15 120.6(3)
C3 C2 C1 123.5(3)
C3 C2 H2 118.3
C1 C2 H2 118.3
C2 C3 C4 121.2(3)
C2 C3 H3 119.4
C4 C3 H3 119.4
C5 C4 C3 115.5(3)
C5 C4 H4 122.2
C3 C4 H4 122.2
C4 C5 C6 124.1(3)
C4 C5 O1 126.8(3)
C6 C5 O1 109.1(2)
C5 C6 C1 121.1(3)
C5 C6 N1 105.4(2)
C1 C6 N1 133.5(3)
O2 C7 N1 129.3(3)
O2 C7 O1 122.9(3)
N1 C7 O1 107.8(3)
N1 C8 C9 114.0(2)
N1 C8 H8A 108.8
C9 C8 H8A 108.8
N1 C8 H8B 108.8
C9 C8 H8B 108.8
H8A C8 H8B 107.7
C10 C9 C14 118.4(3)
C10 C9 C8 122.6(3)
C14 C9 C8 119.0(3)
C9 C10 C11 120.3(3)
C9 C10 H10 119.8
C11 C10 H10 119.8
C12 C11 C10 119.9(3)
C12 C11 H11 120.0
C10 C11 H11 120.0
C13 C12 C11 119.7(3)
C13 C12 H12 120.2
C11 C12 H12 120.2
C12 C13 C14 120.5(4)
C12 C13 H13 119.7
C14 C13 H13 119.7
C13 C14 C9 121.1(3)
C13 C14 H14 119.4
C9 C14 H14 119.4
C1 C15 H15A 109.5
C1 C15 H15B 109.5
H15A C15 H15B 109.5
C1 C15 H15C 109.5
H15A C15 H15C 109.5
H15B C15 H15C 109.5

loop_
_geom_bond_atom_site_label_1
_geom_bond_atom_site_label_2
_geom_bond_distance
O1 C7 1.376(4)
O1 C5 1.389(4)
O2 C7 1.204(3)
N1 C7 1.362(3)
N1 C6 1.405(3)
N1 C8 1.458(3)
C1 C6 1.388(4)
C1 C2 1.394(4)
C1 C15 1.502(4)
C2 C3 1.379(5)
C2 H2 0.9300
C3 C4 1.382(5)
C3 H3 0.9300
C4 C5 1.362(4)
C4 H4 0.9300
C5 C6 1.384(4)
C8 C9 1.510(4)
C8 H8A 0.9700
C8 H8B 0.9700
C9 C10 1.372(4)
C9 C14 1.378(4)
C10 C11 1.390(4)
C10 H10 0.9300
C11 C12 1.374(5)
C11 H11 0.9300
C12 C13 1.356(5)
C12 H12 0.9300
C13 C14 1.368(5)
C13 H13 0.9300
C14 H14 0.9300
C15 H15A 0.9600
C15 H15B 0.9600
C15 H15C 0.9600

loop_
_geom_torsion_atom_site_label_1
_geom_torsion_atom_site_label_2
_geom_torsion_atom_site_label_3
_geom_torsion_atom_site_label_4
_geom_torsion
C6 C1 C2 C3 0.9(4)
C15 C1 C2 C3 -178.4(3)
C1 C2 C3 C4 0.1(5)
C2 C3 C4 C5 -0.1(5)
C3 C4 C5 C6 -0.8(4)
C3 C4 C5 O1 178.5(3)
C7 O1 C5 C4 -179.2(3)
C7 O1 C5 C6 0.3(3)
C4 C5 C6 C1 1.9(4)
O1 C5 C6 C1 -177.5(2)
C4 C5 C6 N1 179.7(3)
O1 C5 C6 N1 0.3(3)
C2 C1 C6 C5 -1.8(4)
C15 C1 C6 C5 177.4(3)
C2 C1 C6 N1 -178.9(3)
C15 C1 C6 N1 0.4(5)
C7 N1 C6 C5 -0.7(3)
C8 N1 C6 C5 178.0(2)
C7 N1 C6 C1 176.7(3)
C8 N1 C6 C1 -4.6(4)
C6 N1 C7 O2 -179.0(3)
C8 N1 C7 O2 2.1(4)
C6 N1 C7 O1 0.9(3)
C8 N1 C7 O1 -177.9(2)
C5 O1 C7 O2 179.2(3)
C5 O1 C7 N1 -0.8(3)
C7 N1 C8 C9 104.8(3)
C6 N1 C8 C9 -73.8(3)
N1 C8 C9 C10 -29.6(4)
N1 C8 C9 C14 151.8(3)
C14 C9 C10 C11 -0.4(5)
C8 C9 C10 C11 -178.9(3)
C9 C10 C11 C12 1.3(5)
C10 C11 C12 C13 -1.5(6)
C11 C12 C13 C14 0.7(6)
C12 C13 C14 C9 0.3(6)
C10 C9 C14 C13 -0.4(5)
C8 C9 C14 C13 178.2(3)
